data_4304609
loop_
_publ_author_name
'Evan G. Moore'
'Jide Xu'
'Christoph J. Jocher'
'Ingrid Castro-Rodriguez'
'Kenneth N. Raymond'

_publ_section_title
;
Highly Luminescent Lanthanide Complexes of 1-Hydroxy-2-pyridinones
;
_journal_name_full 'Inorganic Chemistry'
_journal_page_first 3105
_journal_page_last 3118
_journal_paper_doi 10.1021/ic702144n
_journal_volume 47
_journal_year 2008
_chemical_formula_sum 'C40.5 H54.5 N10.5 O13.5 Sm'
_chemical_formula_weight 1054.80
_chemical_name_systematic
; 
 ? 
;
_space_group_IT_number 14
_symmetry_cell_setting monoclinic
_symmetry_space_group_name_Hall '-P 2yn'
_symmetry_space_group_name_H-M 'P 1 21/n 1'
_atom_sites_solution_hydrogens geom
_atom_sites_solution_primary direct
_atom_sites_solution_secondary difmap
_audit_creation_method SHELXL-97
_cell_angle_alpha 90.00
_cell_angle_beta 112.1050(10)
_cell_angle_gamma 90.00
_cell_formula_units_Z 4
_cell_length_a 17.3156(18)
_cell_length_b 13.1786(14)
_cell_length_c 22.469(2)
_cell_measurement_temperature 124(2)
_cell_volume 4750.4(8)
_computing_structure_refinement 'SHELXL-97 (Sheldrick, 1997)'
_computing_structure_solution 'SHELXS-97 (Sheldrick, 1990)'
_diffrn_ambient_temperature 124(2)
_diffrn_measured_fraction_theta_full 0.975
_diffrn_measured_fraction_theta_max 0.975
_diffrn_radiation_monochromator graphite
_diffrn_radiation_source 'fine-focus sealed tube'
_diffrn_radiation_type MoK\a
_diffrn_radiation_wavelength 0.71073
_diffrn_reflns_av_R_equivalents 0.0265
_diffrn_reflns_av_sigmaI/netI 0.0399
_diffrn_reflns_limit_h_max 20
_diffrn_reflns_limit_h_min -17
_diffrn_reflns_limit_k_max 15
_diffrn_reflns_limit_k_min -15
_diffrn_reflns_limit_l_max 17
_diffrn_reflns_limit_l_min -27
_diffrn_reflns_number 20540
_diffrn_reflns_theta_full 25.35
_diffrn_reflns_theta_max 25.35
_diffrn_reflns_theta_min 3.42
_exptl_absorpt_coefficient_mu 1.309
_exptl_absorpt_correction_T_max 0.8913
_exptl_absorpt_correction_T_min 0.8279
_exptl_absorpt_correction_type multi-scan
_exptl_absorpt_process_details 'SADABS V2.03'
_exptl_crystal_colour colorless
_exptl_crystal_density_diffrn 1.475
_exptl_crystal_density_method 'not measured'
_exptl_crystal_description needle
_exptl_crystal_F_000 2164
_exptl_crystal_size_max 0.15
_exptl_crystal_size_mid 0.14
_exptl_crystal_size_min 0.09
_refine_diff_density_max 1.116
_refine_diff_density_min -0.531
_refine_diff_density_rms 0.093
_refine_ls_extinction_method none
_refine_ls_goodness_of_fit_ref 1.055
_refine_ls_hydrogen_treatment mixed
_refine_ls_matrix_type full
_refine_ls_number_parameters 645
_refine_ls_number_reflns 8466
_refine_ls_number_restraints 2
_refine_ls_restrained_S_all 1.057
_refine_ls_R_factor_all 0.0489
_refine_ls_R_factor_gt 0.0359
_refine_ls_shift/su_max 0.001
_refine_ls_shift/su_mean 0.000
_refine_ls_structure_factor_coef Fsqd
_refine_ls_weighting_details 'calc w=1/[\s^2^(Fo^2^)+(0.0608P)^2^+0.0000P] where P=(Fo^2^+2Fc^2^)/3'
_refine_ls_weighting_scheme calc
_refine_ls_wR_factor_gt 0.0916
_refine_ls_wR_factor_ref 0.0968
_reflns_number_gt 6804
_reflns_number_total 8466
_reflns_threshold_expression >2sigma(I)
_cod_data_source_file ic702144n-file004.cif
_cod_data_source_block sm5lihm
_cod_depositor_comments
;
The following automatic conversions were performed:
'_symmetry_cell_setting' value 'Monoclinic' changed to 'monoclinic'
according to '/home/saulius/struct/CIF-dictionaries/cif_core.dic'
dictionary named 'cif_core.dic' version 2.4.1 from 2010-06-29.

Automatic conversion script
Id: cif_fix_enum 1527 2010-12-29 10:47:43Z saulius 
;
_cod_original_cell_volume 4750.4(9)
_cod_original_formula_sum 'C40.50 H54.50 N10.50 O13.50 Sm'
_cod_database_code 4304609

loop_
_symmetry_equiv_pos_as_xyz
'x, y, z'
'-x+1/2, y+1/2, -z+1/2'
'-x, -y, -z'
'x-1/2, -y-1/2, z-1/2'

loop_
_atom_site_label
_atom_site_type_symbol
_atom_site_fract_x
_atom_site_fract_y
_atom_site_fract_z
_atom_site_U_iso_or_equiv
_atom_site_adp_type
_atom_site_occupancy
_atom_site_symmetry_multiplicity
_atom_site_calc_flag
_atom_site_refinement_flags
_atom_site_disorder_assembly
_atom_site_disorder_group
Sm1 Sm 0.771467(11) 0.488779(12) 0.024925(8) 0.02355(8) Uani 1 1 d . . .
O1A O 0.71700(16) 0.55566(19) -0.08162(11) 0.0327(6) Uani 1 1 d . . .
O2A O 0.71910(16) 0.36511(18) -0.06105(12) 0.0321(6) Uani 1 1 d . . .
O3A O 0.6061(3) 0.6725(3) -0.26337(16) 0.0768(12) Uani 1 1 d . . .
O4A O 0.46671(16) 0.75333(19) 0.04934(13) 0.0378(6) Uani 1 1 d . . .
O5A O 0.67989(15) 0.40001(17) 0.06476(12) 0.0292(6) Uani 1 1 d . . .
O6A O 0.65805(15) 0.58635(17) 0.03229(12) 0.0301(6) Uani 1 1 d . . .
O1B O 0.84040(14) 0.33326(17) 0.07614(11) 0.0269(5) Uani 1 1 d . . .
O2B O 0.90213(15) 0.45559(19) 0.01481(12) 0.0316(6) Uani 1 1 d . . .
O3B O 0.86974(19) 0.0905(2) 0.11146(16) 0.0536(8) Uani 1 1 d . . .
O4B O 0.8872(2) 0.6790(2) 0.31055(14) 0.0533(8) Uani 1 1 d . . .
O5B O 0.81884(16) 0.66107(18) 0.03425(12) 0.0322(6) Uani 1 1 d . . .
O6B O 0.83386(15) 0.55069(17) 0.13215(11) 0.0289(6) Uani 1 1 d . . .
N1A N 0.68541(19) 0.4942(2) -0.13293(15) 0.0280(7) Uani 1 1 d . . .
N2A N 0.6808(2) 0.7081(2) -0.15996(16) 0.0384(8) Uani 1 1 d . . .
H104 H 0.7091 0.6819 -0.1219 0.046 Uiso 1 1 calc R . .
N3A N 0.59060(19) 0.7603(2) 0.03677(15) 0.0329(7) Uani 1 1 d . . .
H115 H 0.6348 0.7256 0.0384 0.040 Uiso 1 1 calc R . .
N4A N 0.60690(17) 0.5451(2) 0.05802(13) 0.0243(6) Uani 1 1 d . . .
N1B N 0.91439(17) 0.3105(2) 0.07152(13) 0.0254(6) Uani 1 1 d . C .
N2B N 0.9324(2) 0.1947(3) 0.19619(17) 0.0482(9) Uani 1 1 d . . .
H204 H 0.9687 0.2438 0.2124 0.058 Uiso 1 1 calc R A 1
N3B N 0.8479(3) 0.5384(3) 0.25110(18) 0.0685(14) Uani 1 1 d . . .
H223 H 0.8257 0.5123 0.2123 0.082 Uiso 1 1 calc R B 1
N4B N 0.84507(18) 0.6524(2) 0.14090(14) 0.0288(7) Uani 1 1 d . . .
C1A C 0.6888(2) 0.3910(3) -0.11976(18) 0.0304(8) Uani 1 1 d . . .
C2A C 0.6599(3) 0.3252(3) -0.17256(19) 0.0401(10) Uani 1 1 d . . .
H101 H 0.6632 0.2540 -0.1657 0.048 Uiso 1 1 calc R . .
C3A C 0.6273(3) 0.3621(4) -0.2337(2) 0.0506(12) Uani 1 1 d . . .
H102 H 0.6089 0.3166 -0.2691 0.061 Uiso 1 1 calc R . .
C4A C 0.6208(3) 0.4659(4) -0.2442(2) 0.0483(11) Uani 1 1 d . . .
H103 H 0.5956 0.4909 -0.2869 0.058 Uiso 1 1 calc R . .
C5A C 0.6502(2) 0.5331(3) -0.19425(18) 0.0359(9) Uani 1 1 d . . .
C6A C 0.6438(3) 0.6460(3) -0.2080(2) 0.0424(10) Uani 1 1 d . . .
C7A C 0.6772(3) 0.8187(3) -0.1665(2) 0.0468(11) Uani 1 1 d . . .
H105 H 0.6638 0.8372 -0.2120 0.056 Uiso 1 1 calc R . .
H106 H 0.7323 0.8479 -0.1407 0.056 Uiso 1 1 calc R . .
C8A C 0.6117(3) 0.8631(3) -0.1442(2) 0.0439(10) Uani 1 1 d . . .
H108 H 0.6079 0.9371 -0.1523 0.053 Uiso 1 1 calc R . .
H107 H 0.5569 0.8329 -0.1698 0.053 Uiso 1 1 calc R . .
C9A C 0.6308(3) 0.8443(3) -0.0736(2) 0.0397(9) Uani 1 1 d . . .
H109 H 0.6852 0.8757 -0.0481 0.048 Uiso 1 1 calc R . .
H110 H 0.6360 0.7703 -0.0655 0.048 Uiso 1 1 calc R . .
C10A C 0.5651(2) 0.8862(3) -0.05046(19) 0.0379(9) Uani 1 1 d . . .
H111 H 0.5108 0.8539 -0.0752 0.045 Uiso 1 1 calc R . .
H112 H 0.5591 0.9600 -0.0591 0.045 Uiso 1 1 calc R . .
C11A C 0.5864(3) 0.8679(3) 0.02136(19) 0.0362(9) Uani 1 1 d . . .
H113 H 0.6408 0.8999 0.0462 0.043 Uiso 1 1 calc R . .
H114 H 0.5436 0.9005 0.0343 0.043 Uiso 1 1 calc R . .
C12A C 0.5296(2) 0.7121(3) 0.04853(17) 0.0278(8) Uani 1 1 d . . .
C13A C 0.5429(2) 0.6001(3) 0.06492(16) 0.0260(8) Uani 1 1 d . . .
C14A C 0.4905(2) 0.5533(3) 0.08940(18) 0.0312(8) Uani 1 1 d . . .
H116 H 0.4457 0.5900 0.0938 0.037 Uiso 1 1 calc R . .
C15A C 0.5033(2) 0.4518(3) 0.10774(18) 0.0330(8) Uani 1 1 d . . .
H117 H 0.4671 0.4194 0.1248 0.040 Uiso 1 1 calc R . .
C16A C 0.5672(2) 0.3987(3) 0.10145(17) 0.0307(8) Uani 1 1 d . . .
H118 H 0.5759 0.3301 0.1153 0.037 Uiso 1 1 calc R . .
C17A C 0.6208(2) 0.4436(3) 0.07479(16) 0.0262(8) Uani 1 1 d . . .
C1B C 0.9449(2) 0.3769(3) 0.03845(16) 0.0265(8) Uani 1 1 d . . .
C2B C 1.0223(2) 0.3512(3) 0.03455(18) 0.0333(9) Uani 1 1 d . . .
H201 H 1.0463 0.3953 0.0128 0.040 Uiso 1 1 calc R . .
C3B C 1.0627(2) 0.2638(3) 0.06169(18) 0.0361(9) Uani 1 1 d . . .
H202 H 1.1139 0.2467 0.0578 0.043 Uiso 1 1 calc R . .
C4B C 1.0290(2) 0.1999(3) 0.09506(18) 0.0351(9) Uani 1 1 d . C .
H203 H 1.0573 0.1395 0.1144 0.042 Uiso 1 1 calc R . .
C5B C 0.9556(2) 0.2243(3) 0.09977(16) 0.0294(8) Uani 1 1 d . . .
C6B C 0.9145(2) 0.1633(3) 0.1371(2) 0.0362(9) Uani 1 1 d . C .
C7B C 0.8884(17) 0.1434(13) 0.2367(9) 0.055(4) Uani 0.67(5) 1 d P C 1
H205 H 0.8351 0.1126 0.2083 0.066 Uiso 0.67(5) 1 calc PR C 1
H206 H 0.9242 0.0894 0.2640 0.066 Uiso 0.67(5) 1 calc PR C 1
C8B C 0.8729(8) 0.2223(8) 0.2770(5) 0.050(3) Uani 0.60(2) 1 d P C 1
H208 H 0.9270 0.2540 0.3027 0.060 Uiso 0.60(2) 1 calc PR C 1
H209 H 0.8521 0.1886 0.3074 0.060 Uiso 0.60(2) 1 calc PR C 1
C9B C 0.8104(7) 0.3092(4) 0.2425(4) 0.033(2) Uani 0.66(2) 1 d P C 1
H214 H 0.7519 0.2960 0.2373 0.039 Uiso 0.66(2) 1 calc PR C 1
H212 H 0.8144 0.3334 0.2020 0.039 Uiso 0.66(2) 1 calc PR C 1
C10B C 0.8616(16) 0.3731(11) 0.3033(6) 0.089(8) Uani 0.44(2) 1 d P C 1
H216 H 0.8444 0.3483 0.3381 0.107 Uiso 0.44(2) 1 calc PR C 1
H215 H 0.9204 0.3520 0.3152 0.107 Uiso 0.44(2) 1 calc PR C 1
C11B C 0.8633(8) 0.4747(6) 0.3082(4) 0.045(3) Uiso 0.58(2) 1 d P C 1
H222 H 0.9188 0.4937 0.3401 0.054 Uiso 0.58(2) 1 calc PR C 1
H221 H 0.8219 0.4942 0.3267 0.054 Uiso 0.58(2) 1 calc PR C 1
C7C C 0.920(2) 0.159(3) 0.2472(19) 0.051(7) Uani 0.33(5) 1 d P C 2
H227 H 0.9653 0.1821 0.2868 0.061 Uiso 0.33(5) 1 calc PR C 2
H228 H 0.9202 0.0841 0.2466 0.061 Uiso 0.33(5) 1 calc PR C 2
C8C C 0.8330(12) 0.1974(10) 0.2481(9) 0.051(4) Uiso 0.40(2) 1 d PD C 2
H210 H 0.7872 0.1874 0.2059 0.061 Uiso 0.40(2) 1 calc PR C 2
H207 H 0.8190 0.1624 0.2817 0.061 Uiso 0.40(2) 1 calc PR C 2
C9C C 0.851(2) 0.3087(13) 0.2633(17) 0.076(7) Uiso 0.34(2) 1 d PD C 2
H211 H 0.8543 0.3384 0.2239 0.091 Uiso 0.34(2) 1 calc PR C 2
H213 H 0.9082 0.3108 0.2961 0.091 Uiso 0.34(2) 1 calc PR C 2
C10C C 0.8017(9) 0.3872(7) 0.2861(6) 0.051(3) Uiso 0.56(2) 1 d PD C 2
H218 H 0.7435 0.3825 0.2548 0.061 Uiso 0.56(2) 1 calc PR C 2
H217 H 0.8013 0.3600 0.3270 0.061 Uiso 0.56(2) 1 calc PR C 2
C11C C 0.8155(13) 0.4788(9) 0.2955(7) 0.058(5) Uiso 0.42(2) 1 d P C 2
H219 H 0.8563 0.4873 0.3400 0.070 Uiso 0.42(2) 1 calc PR C 2
H220 H 0.7630 0.5114 0.2934 0.070 Uiso 0.42(2) 1 calc PR C 2
C12B C 0.8678(3) 0.6347(3) 0.2593(2) 0.0435(10) Uani 1 1 d . C .
C13B C 0.8654(2) 0.6948(3) 0.20086(18) 0.0340(9) Uani 1 1 d . . .
C14B C 0.8816(3) 0.7967(3) 0.2081(2) 0.0482(11) Uani 1 1 d . C .
H224 H 0.8964 0.8274 0.2492 0.058 Uiso 1 1 calc R . .
C15B C 0.8766(3) 0.8550(3) 0.1554(2) 0.0556(13) Uani 1 1 d . . .
H225 H 0.8889 0.9255 0.1610 0.067 Uiso 1 1 calc R C .
C16B C 0.8542(3) 0.8129(3) 0.0956(2) 0.0456(11) Uani 1 1 d . C .
H226 H 0.8496 0.8545 0.0599 0.055 Uiso 1 1 calc R . .
C17B C 0.8377(2) 0.7068(3) 0.08665(18) 0.0302(8) Uani 1 1 d . . .
N1S1 N 0.70118(19) 0.2020(2) 0.02236(15) 0.0334(7) Uani 1 1 d . . .
H301 H 0.6607 0.2489 0.0015 0.040 Uiso 1 1 calc R . .
H302 H 0.7504 0.2363 0.0427 0.040 Uiso 1 1 calc R . .
C1S1 C 0.7114(3) 0.1310(3) -0.0256(2) 0.0503(12) Uani 1 1 d . . .
H303 H 0.7265 0.1694 -0.0570 0.075 Uiso 1 1 calc R . .
H304 H 0.6589 0.0949 -0.0477 0.075 Uiso 1 1 calc R . .
H305 H 0.7555 0.0820 -0.0037 0.075 Uiso 1 1 calc R . .
C1S2 C 0.6772(3) 0.1473(3) 0.0719(2) 0.0418(10) Uani 1 1 d . . .
H306 H 0.6707 0.1966 0.1024 0.063 Uiso 1 1 calc R . .
H307 H 0.7208 0.0984 0.0951 0.063 Uiso 1 1 calc R . .
H308 H 0.6244 0.1113 0.0505 0.063 Uiso 1 1 calc R . .
O2S1 O 0.9555(2) 0.6354(3) -0.23092(17) 0.0749(11) Uani 1 1 d . . .
N2S1 N 0.9231(2) 0.5028(3) -0.1807(2) 0.0485(10) Uani 1 1 d . . .
C2S1 C 0.9735(3) 0.5565(3) -0.1995(2) 0.0462(11) Uani 1 1 d . C .
H401 H 1.038(3) 0.521(3) -0.182(2) 0.055 Uiso 1 1 d . . .
C2S2 C 0.9520(4) 0.4105(4) -0.1426(3) 0.0757(17) Uani 1 1 d . C .
H402 H 1.0093 0.3956 -0.1384 0.114 Uiso 1 1 calc R . .
H403 H 0.9157 0.3537 -0.1641 0.114 Uiso 1 1 calc R . .
H404 H 0.9503 0.4203 -0.0999 0.114 Uiso 1 1 calc R . .
C2S3 C 0.8421(9) 0.5265(9) -0.1848(7) 0.054(3) Uani 0.58(2) 1 d P C 1
H405 H 0.8429 0.5405 -0.1417 0.081 Uiso 0.58(2) 1 calc PR C 1
H406 H 0.8050 0.4691 -0.2036 0.081 Uiso 0.58(2) 1 calc PR C 1
H407 H 0.8220 0.5866 -0.2120 0.081 Uiso 0.58(2) 1 calc PR C 1
C2S4 C 0.8366(15) 0.563(3) -0.2093(18) 0.129(12) Uani 0.42(2) 1 d P C 2
H408 H 0.8448 0.6328 -0.1936 0.194 Uiso 0.42(2) 1 calc PR C 2
H409 H 0.7955 0.5293 -0.1956 0.194 Uiso 0.42(2) 1 calc PR C 2
H410 H 0.8164 0.5627 -0.2563 0.194 Uiso 0.42(2) 1 calc PR C 2
O3S1 O 0.1659(3) 0.0577(3) 0.0465(2) 0.0256(10) Uani 0.50 1 d P . .
N3S1 N 0.1371(5) -0.0828(4) 0.0920(4) 0.047(2) Uani 0.50 1 d P . .
C3S1 C 0.1225(5) -0.0135(5) 0.0425(3) 0.0282(16) Uani 0.50 1 d P . .
H501 H 0.0757 -0.0236 0.0037 0.034 Uiso 0.50 1 calc PR . .
C3S2 C 0.2078(6) -0.0711(6) 0.1480(4) 0.053(3) Uani 0.50 1 d P . .
H502 H 0.2392 -0.0114 0.1440 0.079 Uiso 0.50 1 calc PR . .
H503 H 0.2430 -0.1316 0.1548 0.079 Uiso 0.50 1 calc PR . .
H504 H 0.1908 -0.0622 0.1847 0.079 Uiso 0.50 1 calc PR . .
C3S3 C 0.1012(6) -0.1804(8) 0.0854(5) 0.064(3) Uiso 0.50 1 d P . .
H505 H 0.0489 -0.1817 0.0477 0.096 Uiso 0.50 1 calc PR . .
H506 H 0.0899 -0.1967 0.1239 0.096 Uiso 0.50 1 calc PR . .
H507 H 0.1398 -0.2306 0.0801 0.096 Uiso 0.50 1 calc PR . .

loop_
_atom_site_aniso_label
_atom_site_aniso_U_11
_atom_site_aniso_U_22
_atom_site_aniso_U_33
_atom_site_aniso_U_23
_atom_site_aniso_U_13
_atom_site_aniso_U_12
Sm1 0.02498(12) 0.02225(11) 0.02381(12) 0.00203(7) 0.00961(8) 0.00141(7)
O1A 0.0460(16) 0.0273(13) 0.0235(14) -0.0004(11) 0.0116(12) 0.0028(12)
O2A 0.0374(15) 0.0279(13) 0.0304(15) 0.0019(11) 0.0119(12) -0.0016(11)
O3A 0.117(3) 0.056(2) 0.0340(19) 0.0121(16) 0.002(2) 0.016(2)
O4A 0.0296(15) 0.0339(14) 0.0508(17) -0.0013(12) 0.0163(13) 0.0071(11)
O5A 0.0317(14) 0.0228(12) 0.0376(15) 0.0023(11) 0.0181(12) 0.0028(10)
O6A 0.0303(14) 0.0257(12) 0.0406(15) 0.0069(11) 0.0205(12) 0.0008(10)
O1B 0.0247(13) 0.0244(12) 0.0337(14) 0.0032(10) 0.0133(11) 0.0026(10)
O2B 0.0334(14) 0.0255(12) 0.0385(15) 0.0067(11) 0.0165(12) 0.0026(11)
O3B 0.0549(19) 0.0363(16) 0.070(2) 0.0052(15) 0.0233(17) -0.0062(15)
O4B 0.079(2) 0.0473(18) 0.0335(17) -0.0108(14) 0.0217(16) 0.0000(16)
O5B 0.0370(15) 0.0296(13) 0.0324(15) 0.0014(11) 0.0158(12) -0.0044(11)
O6B 0.0394(15) 0.0163(11) 0.0303(14) -0.0010(10) 0.0123(11) 0.0020(10)
N1A 0.0293(17) 0.0330(17) 0.0246(16) -0.0013(12) 0.0132(13) 0.0007(12)
N2A 0.054(2) 0.0324(17) 0.0309(18) 0.0082(15) 0.0184(16) 0.0099(15)
N3A 0.0349(18) 0.0251(15) 0.0417(19) 0.0015(14) 0.0177(15) 0.0064(13)
N4A 0.0239(15) 0.0242(14) 0.0250(15) 0.0012(12) 0.0097(12) -0.0004(12)
N1B 0.0230(16) 0.0259(15) 0.0266(16) -0.0012(12) 0.0086(13) 0.0019(12)
N2B 0.071(3) 0.040(2) 0.042(2) 0.0127(17) 0.030(2) 0.0067(18)
N3B 0.147(4) 0.0298(19) 0.039(2) -0.0046(17) 0.046(3) -0.010(2)
N4B 0.0313(17) 0.0216(15) 0.0336(18) -0.0002(13) 0.0124(14) -0.0002(12)
C1A 0.026(2) 0.032(2) 0.037(2) 0.0022(17) 0.0151(17) -0.0017(15)
C2A 0.044(2) 0.038(2) 0.037(2) -0.0041(18) 0.014(2) -0.0109(18)
C3A 0.057(3) 0.053(3) 0.034(2) -0.009(2) 0.008(2) -0.012(2)
C4A 0.054(3) 0.056(3) 0.025(2) -0.003(2) 0.004(2) -0.001(2)
C5A 0.031(2) 0.044(2) 0.029(2) 0.0051(18) 0.0070(17) 0.0047(17)
C6A 0.052(3) 0.044(2) 0.033(2) 0.012(2) 0.018(2) 0.010(2)
C7A 0.068(3) 0.038(2) 0.041(3) 0.0153(19) 0.028(2) 0.011(2)
C8A 0.058(3) 0.035(2) 0.041(2) 0.0126(19) 0.021(2) 0.0119(19)
C9A 0.042(2) 0.034(2) 0.043(2) 0.0062(18) 0.016(2) 0.0046(18)
C10A 0.040(2) 0.029(2) 0.046(2) 0.0022(17) 0.0175(19) 0.0039(17)
C11A 0.043(2) 0.0217(18) 0.047(2) 0.0005(17) 0.0199(19) 0.0020(16)
C12A 0.029(2) 0.0290(18) 0.0243(18) -0.0043(15) 0.0082(15) 0.0012(15)
C13A 0.0256(19) 0.0296(18) 0.0204(18) -0.0027(14) 0.0059(15) 0.0031(14)
C14A 0.029(2) 0.034(2) 0.032(2) -0.0022(16) 0.0132(17) 0.0016(16)
C15A 0.032(2) 0.038(2) 0.033(2) 0.0052(17) 0.0167(17) -0.0021(17)
C16A 0.034(2) 0.0295(19) 0.030(2) -0.0002(16) 0.0137(17) -0.0042(16)
C17A 0.0288(19) 0.0246(18) 0.0231(19) -0.0010(14) 0.0071(15) -0.0005(15)
C1B 0.0240(19) 0.0281(18) 0.0259(19) -0.0001(15) 0.0077(15) -0.0005(14)
C2B 0.033(2) 0.038(2) 0.031(2) -0.0028(17) 0.0142(17) -0.0007(16)
C3B 0.028(2) 0.040(2) 0.040(2) -0.0004(18) 0.0130(18) 0.0082(17)
C4B 0.037(2) 0.032(2) 0.034(2) 0.0017(16) 0.0104(18) 0.0118(17)
C5B 0.036(2) 0.0239(18) 0.0245(19) 0.0008(15) 0.0073(16) 0.0024(15)
C6B 0.037(2) 0.028(2) 0.043(2) 0.0089(18) 0.0139(19) 0.0117(17)
C7B 0.087(12) 0.042(6) 0.056(7) 0.016(5) 0.049(8) -0.014(7)
C8B 0.061(7) 0.055(5) 0.038(6) 0.018(4) 0.024(5) 0.003(5)
C9B 0.040(5) 0.035(4) 0.020(4) 0.006(2) 0.009(3) 0.001(3)
C10B 0.124(19) 0.080(10) 0.028(7) 0.025(6) -0.013(7) -0.034(9)
C7C 0.051(16) 0.026(11) 0.088(17) 0.018(9) 0.039(12) -0.010(9)
C12B 0.061(3) 0.039(2) 0.033(2) -0.0024(19) 0.021(2) 0.008(2)
C13B 0.039(2) 0.0280(19) 0.034(2) -0.0051(16) 0.0132(18) -0.0007(16)
C14B 0.068(3) 0.034(2) 0.041(3) -0.0120(19) 0.019(2) -0.012(2)
C15B 0.084(4) 0.029(2) 0.057(3) -0.008(2) 0.030(3) -0.017(2)
C16B 0.062(3) 0.027(2) 0.050(3) 0.0011(19) 0.024(2) -0.0058(19)
C17B 0.031(2) 0.0267(18) 0.035(2) 0.0013(16) 0.0160(17) -0.0017(15)
N1S1 0.0324(18) 0.0297(16) 0.0412(19) -0.0025(14) 0.0174(15) -0.0026(13)
C1S1 0.073(3) 0.029(2) 0.053(3) -0.0044(19) 0.028(3) 0.000(2)
C1S2 0.042(2) 0.041(2) 0.044(2) 0.0052(19) 0.019(2) 0.0007(18)
O2S1 0.100(3) 0.046(2) 0.060(2) 0.0026(18) 0.008(2) 0.0017(19)
N2S1 0.034(2) 0.056(2) 0.054(2) -0.0149(18) 0.0151(18) -0.0056(17)
C2S1 0.046(3) 0.045(3) 0.045(3) -0.006(2) 0.014(2) 0.008(2)
C2S2 0.082(4) 0.076(4) 0.064(4) 0.003(3) 0.022(3) -0.028(3)
C2S3 0.030(5) 0.051(6) 0.082(8) -0.016(6) 0.023(6) 0.001(5)
C2S4 0.025(9) 0.15(2) 0.20(3) 0.01(2) 0.027(14) 0.001(13)
O3S1 0.030(3) 0.020(2) 0.030(3) 0.006(2) 0.016(2) 0.003(2)
N3S1 0.102(6) 0.021(3) 0.052(5) -0.021(3) 0.067(5) -0.036(3)
C3S1 0.034(4) 0.032(4) 0.022(4) -0.013(3) 0.015(3) -0.003(3)
C3S2 0.094(8) 0.040(5) 0.052(6) 0.027(4) 0.060(6) 0.040(5)

loop_
_atom_type_symbol
_atom_type_description
_atom_type_scat_dispersion_real
_atom_type_scat_dispersion_imag
_atom_type_scat_source
C C 0.0033 0.0016 'International Tables Vol C Tables 4.2.6.8 and 6.1.1.4'
H H 0.0000 0.0000 'International Tables Vol C Tables 4.2.6.8 and 6.1.1.4'
N N 0.0061 0.0033 'International Tables Vol C Tables 4.2.6.8 and 6.1.1.4'
O O 0.0106 0.0060 'International Tables Vol C Tables 4.2.6.8 and 6.1.1.4'
Sm Sm -0.1638 3.4418 'International Tables Vol C Tables 4.2.6.8 and 6.1.1.4'

loop_
_geom_angle_atom_site_label_1
_geom_angle_atom_site_label_2
_geom_angle_atom_site_label_3
_geom_angle
_geom_angle_site_symmetry_1
_geom_angle_site_symmetry_3
_geom_angle_publ_flag
O6B Sm1 O1A 138.18(8) . . ?
O6B Sm1 O5B 64.99(8) . . ?
O1A Sm1 O5B 74.39(9) . . ?
O6B Sm1 O2B 94.20(8) . . ?
O1A Sm1 O2B 90.18(8) . . ?
O5B Sm1 O2B 82.93(9) . . ?
O6B Sm1 O5A 84.35(8) . . ?
O1A Sm1 O5A 119.16(9) . . ?
O5B Sm1 O5A 133.01(8) . . ?
O2B Sm1 O5A 136.58(8) . . ?
O6B Sm1 O6A 79.55(8) . . ?
O1A Sm1 O6A 81.20(9) . . ?
O5B Sm1 O6A 75.46(8) . . ?
O2B Sm1 O6A 158.17(8) . . ?
O5A Sm1 O6A 64.11(8) . . ?
O6B Sm1 O2A 157.82(8) . . ?
O1A Sm1 O2A 63.99(8) . . ?
O5B Sm1 O2A 135.96(8) . . ?
O2B Sm1 O2A 83.42(9) . . ?
O5A Sm1 O2A 82.42(8) . . ?
O6A Sm1 O2A 110.10(8) . . ?
O6B Sm1 O1B 81.67(8) . . ?
O1A Sm1 O1B 136.38(8) . . ?
O5B Sm1 O1B 131.77(8) . . ?
O2B Sm1 O1B 65.07(8) . . ?
O5A Sm1 O1B 71.82(8) . . ?
O6A Sm1 O1B 133.32(8) . . ?
O2A Sm1 O1B 77.33(8) . . ?
N1A O1A Sm1 121.13(19) . . ?
C1A O2A Sm1 122.1(2) . . ?
C17A O5A Sm1 122.5(2) . . ?
N4A O6A Sm1 120.12(18) . . ?
N1B O1B Sm1 117.35(18) . . ?
C1B O2B Sm1 122.2(2) . . ?
C17B O5B Sm1 119.9(2) . . ?
N4B O6B Sm1 118.03(19) . . ?
O1A N1A C5A 121.1(3) . . ?
O1A N1A C1A 115.9(3) . . ?
C5A N1A C1A 123.0(3) . . ?
C6A N2A C7A 123.3(3) . . ?
C12A N3A C11A 122.4(3) . . ?
O6A N4A C13A 121.6(3) . . ?
O6A N4A C17A 115.6(3) . . ?
C13A N4A C17A 122.7(3) . . ?
O1B N1B C5B 119.5(3) . . ?
O1B N1B C1B 117.8(3) . . ?
C5B N1B C1B 122.7(3) . . ?
C6B N2B C7C 135.2(17) . . ?
C6B N2B C7B 118.6(9) . . ?
C12B N3B C11B 118.5(5) . . ?
C12B N3B C11C 123.1(6) . . ?
O6B N4B C13B 120.8(3) . . ?
O6B N4B C17B 115.2(3) . . ?
C13B N4B C17B 124.0(3) . . ?
O2A C1A N1A 116.9(3) . . ?
O2A C1A C2A 126.1(3) . . ?
N1A C1A C2A 116.9(3) . . ?
C3A C2A C1A 120.9(4) . . ?
C2A C3A C4A 120.0(4) . . ?
C5A C4A C3A 121.2(4) . . ?
C4A C5A N1A 117.8(4) . . ?
C4A C5A C6A 119.5(4) . . ?
N1A C5A C6A 122.7(4) . . ?
O3A C6A N2A 124.7(4) . . ?
O3A C6A C5A 117.3(4) . . ?
N2A C6A C5A 118.0(4) . . ?
N2A C7A C8A 111.1(3) . . ?
C9A C8A C7A 112.8(3) . . ?
C8A C9A C10A 113.7(3) . . ?
C9A C10A C11A 112.8(3) . . ?
N3A C11A C10A 112.0(3) . . ?
O4A C12A N3A 124.3(3) . . ?
O4A C12A C13A 118.9(3) . . ?
N3A C12A C13A 116.7(3) . . ?
C14A C13A N4A 119.3(3) . . ?
C14A C13A C12A 118.2(3) . . ?
N4A C13A C12A 122.5(3) . . ?
C13A C14A C15A 119.7(3) . . ?
C16A C15A C14A 120.5(3) . . ?
C15A C16A C17A 121.3(3) . . ?
O5A C17A N4A 117.4(3) . . ?
O5A C17A C16A 126.1(3) . . ?
N4A C17A C16A 116.5(3) . . ?
O2B C1B N1B 117.6(3) . . ?
O2B C1B C2B 125.9(3) . . ?
N1B C1B C2B 116.5(3) . . ?
C3B C2B C1B 120.8(4) . . ?
C2B C3B C4B 120.1(4) . . ?
C5B C4B C3B 119.6(3) . . ?
C4B C5B N1B 120.3(3) . . ?
C4B C5B C6B 124.5(3) . . ?
N1B C5B C6B 115.2(3) . . ?
O3B C6B N2B 125.8(4) . . ?
O3B C6B C5B 119.9(4) . . ?
N2B C6B C5B 114.3(3) . . ?
C8B C7B N2B 107.4(12) . . ?
C7B C8B C9B 117.8(11) . . ?
C8B C9B C10B 84.4(11) . . ?
C11B C10B C9B 126.5(12) . . ?
C10B C11B N3B 120.5(8) . . ?
N2B C7C C8C 111(2) . . ?
C9C C8C C7C 101.3(19) . . ?
C8C C9C C10C 129.4(18) . . ?
C11C C10C C9C 128.1(14) . . ?
C10C C11C N3B 119.0(11) . . ?
O4B C12B N3B 124.1(4) . . ?
O4B C12B C13B 118.3(4) . . ?
N3B C12B C13B 117.5(4) . . ?
C14B C13B N4B 118.7(4) . . ?
C14B C13B C12B 118.1(4) . . ?
N4B C13B C12B 123.2(3) . . ?
C13B C14B C15B 119.9(4) . . ?
C16B C15B C14B 121.2(4) . . ?
C15B C16B C17B 120.2(4) . . ?
O5B C17B N4B 119.1(3) . . ?
O5B C17B C16B 124.9(4) . . ?
N4B C17B C16B 116.0(3) . . ?
C1S1 N1S1 C1S2 112.0(3) . . ?
C2S1 N2S1 C2S3 128.9(7) . . ?
C2S1 N2S1 C2S2 121.0(4) . . ?
C2S3 N2S1 C2S2 109.6(7) . . ?
C2S1 N2S1 C2S4 103.9(14) . . ?
C2S2 N2S1 C2S4 135.1(14) . . ?
O2S1 C2S1 N2S1 125.8(5) . . ?
C3S1 N3S1 C3S2 119.0(6) . . ?
C3S1 N3S1 C3S3 125.1(8) . . ?
C3S2 N3S1 C3S3 113.4(8) . . ?
O3S1 C3S1 N3S1 122.7(7) . . ?

loop_
_geom_bond_atom_site_label_1
_geom_bond_atom_site_label_2
_geom_bond_distance
_geom_bond_site_symmetry_2
_geom_bond_publ_flag
Sm1 O6B 2.383(2) . ?
Sm1 O1A 2.387(2) . ?
Sm1 O5B 2.396(2) . ?
Sm1 O2B 2.398(2) . ?
Sm1 O5A 2.398(2) . ?
Sm1 O6A 2.405(2) . ?
Sm1 O2A 2.427(2) . ?
Sm1 O1B 2.432(2) . ?
O1A N1A 1.345(4) . ?
O2A C1A 1.269(4) . ?
O3A C6A 1.219(5) . ?
O4A C12A 1.223(4) . ?
O5A C17A 1.265(4) . ?
O6A N4A 1.341(4) . ?
O1B N1B 1.358(3) . ?
O2B C1B 1.269(4) . ?
O3B C6B 1.232(5) . ?
O4B C12B 1.219(5) . ?
O5B C17B 1.252(4) . ?
O6B N4B 1.358(4) . ?
N1A C5A 1.379(5) . ?
N1A C1A 1.388(4) . ?
N2A C6A 1.313(5) . ?
N2A C7A 1.464(5) . ?
N3A C12A 1.341(5) . ?
N3A C11A 1.455(4) . ?
N4A C13A 1.381(4) . ?
N4A C17A 1.386(5) . ?
N1B C5B 1.364(4) . ?
N1B C1B 1.376(4) . ?
N2B C6B 1.311(5) . ?
N2B C7C 1.33(3) . ?
N2B C7B 1.545(18) . ?
N3B C12B 1.311(6) . ?
N3B C11B 1.470(9) . ?
N3B C11C 1.532(14) . ?
N4B C13B 1.376(5) . ?
N4B C17B 1.378(5) . ?
C1A C2A 1.401(5) . ?
C2A C3A 1.363(6) . ?
C3A C4A 1.386(6) . ?
C4A C5A 1.369(6) . ?
C5A C6A 1.515(6) . ?
C7A C8A 1.518(6) . ?
C8A C9A 1.515(6) . ?
C9A C10A 1.522(5) . ?
C10A C11A 1.533(6) . ?
C12A C13A 1.517(5) . ?
C13A C14A 1.371(5) . ?
C14A C15A 1.392(6) . ?
C15A C16A 1.362(5) . ?
C16A C17A 1.410(5) . ?
C1B C2B 1.416(5) . ?
C2B C3B 1.366(5) . ?
C3B C4B 1.394(5) . ?
C4B C5B 1.352(5) . ?
C5B C6B 1.519(5) . ?
C7B C8B 1.47(2) . ?
C8B C9B 1.565(11) . ?
C9B C10B 1.566(15) . ?
C10B C11B 1.342(16) . ?
C7C C8C 1.59(4) . ?
C8C C9C 1.511(17) . ?
C9C C10C 1.545(16) . ?
C10C C11C 1.233(14) . ?
C12B C13B 1.521(6) . ?
C13B C14B 1.370(5) . ?
C14B C15B 1.386(6) . ?
C15B C16B 1.369(6) . ?
C16B C17B 1.426(5) . ?
N1S1 C1S1 1.486(5) . ?
N1S1 C1S2 1.510(5) . ?
O2S1 C2S1 1.230(5) . ?
N2S1 C2S1 1.311(6) . ?
N2S1 C2S3 1.406(14) . ?
N2S1 C2S2 1.463(6) . ?
N2S1 C2S4 1.60(3) . ?
O3S1 C3S1 1.184(8) . ?
N3S1 C3S1 1.387(10) . ?
N3S1 C3S2 1.395(12) . ?
N3S1 C3S3 1.413(11) . ?
